data_7238943
loop_
_publ_author_name
'Deredas, D.'
'Albrecht, \/L.'
'Maniukiewicz, W.'
'Wojciechowski, J.'
'Wolf, W. M.'
'Paluch, P.'
'Janecki, T.'
'R\'o\.zalski, M.'
'Krajewska, U.'
'Janecka, A.'
'Krawczyk, H.'

_publ_section_title
;
 Three-component reaction of 3-(diethoxyphosphoryl)coumarin, enolizable
 ketones and primary amines: Simple, stereoselective synthesis of
 benzo[1,3]oxazocine skeletons
;
_journal_issue 19
_journal_name_full 'RSC Advances'
_journal_page_first 6821
_journal_paper_doi 10.1039/c3ra40184g
_journal_volume 3
_journal_year 2013
_chemical_absolute_configuration unk
_chemical_formula_moiety 'C26 H32 N O5 P'
_chemical_formula_sum 'C26 H32 N O5 P'
_chemical_formula_weight 469.50
_chemical_melting_point 469(1)
_chemical_name_systematic
;
diethyl[(3R*,4R*,4aR*))-1-benzyl-4-(2-hydroxyphenyl)-2-oxo-1,2,3,4,4a,5,6,7-
octahydroquinolin-3-yl]phosphonate
;
_space_group_IT_number 4
_space_group_name_Hall 'P 2yb'
_space_group_name_H-M_alt 'P 1 21 1'
_symmetry_cell_setting monoclinic
_symmetry_space_group_name_Hall 'P 2yb'
_symmetry_space_group_name_H-M 'P 1 21 1'
_cell_angle_alpha 90.00
_cell_angle_beta 114.56(1)
_cell_angle_gamma 90.00
_cell_formula_units_Z 2
_cell_length_a 12.4626(1)
_cell_length_b 8.2350(1)
_cell_length_c 12.6582(1)
_cell_measurement_temperature 100(1)
_cell_volume 1181.57(10)
_computing_cell_refinement 'Bruker SAINT'
_computing_data_collection 'Bruker APEX2'
_computing_data_reduction 'Bruker SAINT'
_computing_molecular_graphics 'Bruker SHELXTL'
_computing_publication_material 'Bruker SHELXTL'
_computing_structure_refinement 'SHELXL-97 (Sheldrick, 2008)'
_computing_structure_solution 'SHELXS-97 (Sheldrick, 2008)'
_diffrn_ambient_temperature 100(2)
_diffrn_measured_fraction_theta_full 0.998
_diffrn_measured_fraction_theta_max 0.998
_diffrn_radiation_monochromator graphite
_diffrn_radiation_source 'fine-focus sealed tube'
_diffrn_radiation_type CuK\a
_diffrn_radiation_wavelength 1.54178
_diffrn_reflns_av_R_equivalents 0.0497
_diffrn_reflns_limit_h_max 14
_diffrn_reflns_limit_h_min -14
_diffrn_reflns_limit_k_max 9
_diffrn_reflns_limit_k_min -9
_diffrn_reflns_limit_l_max 15
_diffrn_reflns_limit_l_min -14
_diffrn_reflns_number 12993
_diffrn_reflns_theta_full 67.97
_diffrn_reflns_theta_max 67.97
_diffrn_reflns_theta_min 3.84
_exptl_absorpt_coefficient_mu 1.342
_exptl_absorpt_correction_T_max 0.874
_exptl_absorpt_correction_T_min 0.648
_exptl_absorpt_correction_type multi-scan
_exptl_absorpt_process_details 'Bruker SADABS'
_exptl_crystal_colour colourless
_exptl_crystal_density_diffrn 1.320
_exptl_crystal_description prism
_exptl_crystal_F_000 500
_exptl_crystal_preparation
;
slow evaporation from diethyl ether solution
;
_exptl_crystal_size_max 0.40
_exptl_crystal_size_mid 0.30
_exptl_crystal_size_min 0.10
_refine_diff_density_max 0.471
_refine_diff_density_min -0.453
_refine_diff_density_rms 0.058
_refine_ls_abs_structure_details 'Flack H D (1983), Acta Cryst. A39, 876-881'
_refine_ls_abs_structure_Flack 0.11(3)
_refine_ls_goodness_of_fit_ref 1.050
_refine_ls_matrix_type full
_refine_ls_number_parameters 305
_refine_ls_number_reflns 2299
_refine_ls_number_restraints 1
_refine_ls_restrained_S_all 1.050
_refine_ls_R_factor_all 0.0423
_refine_ls_R_factor_gt 0.0423
_refine_ls_shift/su_max 0.002
_refine_ls_shift/su_mean 0.001
_refine_ls_structure_factor_coef Fsqd
_refine_ls_weighting_details 'calc w=1/[\s^2^(Fo^2^)+(0.0720P)^2^+1.0945P] where P=(Fo^2^+2Fc^2^)/3'
_refine_ls_weighting_scheme calc
_refine_ls_wR_factor_gt 0.1182
_refine_ls_wR_factor_ref 0.1182
_reflns_number_gt 2299
_reflns_number_total 2299
_reflns_threshold_expression >2sigma(I)
_cod_data_source_file c3ra40184g.txt
_cod_data_source_block 26
_cod_depositor_comments
;
The following automatic conversions were performed:

data item '_symmetry_cell_setting' value 'Monoclinic' was changed to
'monoclinic' in accordance with the
/home/saulius/struct/COD-crude-data/automatic-downloads/DataCite-retrospective/RSC/depositions/lib/dictionaries/cif_core.dic
dictionary named 'cif_core.dic' version 2.4.2 last updated on
2011-04-26.

Automatic conversion script
Id: cif_fix_values 6909 2019-04-08 15:41:33Z antanas 
;
_cod_original_sg_symbol_H-M 'P 21'
_cod_database_code 7238943

loop_
_symmetry_equiv_pos_as_xyz
'x, y, z'
'-x, y+1/2, -z'

loop_
_atom_site_label
_atom_site_type_symbol
_atom_site_fract_x
_atom_site_fract_y
_atom_site_fract_z
_atom_site_U_iso_or_equiv
_atom_site_adp_type
_atom_site_occupancy
_atom_site_symmetry_multiplicity
_atom_site_calc_flag
_atom_site_refinement_flags
P1 P 0.26415(7) 0.24292(10) 0.09476(7) 0.0174(2) Uani 1 1 d .
O1 O -0.0387(2) 0.0807(4) 0.0921(2) 0.0219(6) Uani 1 1 d .
H1 H -0.086(5) 0.003(9) 0.055(5) 0.059(19) Uiso 1 1 d .
O2 O 0.36610(19) 0.0632(3) 0.3474(2) 0.0185(5) Uani 1 1 d .
O3 O 0.1732(2) 0.3161(4) -0.0121(2) 0.0292(6) Uani 1 1 d .
O4 O 0.3751(2) 0.3546(4) 0.1495(3) 0.0383(8) Uani 1 1 d .
O5 O 0.3150(2) 0.0778(3) 0.0751(2) 0.0196(5) Uani 1 1 d .
N1 N 0.3303(2) 0.3138(4) 0.4006(2) 0.0147(6) Uani 1 1 d .
C1 C 0.2713(3) 0.4673(4) 0.3755(3) 0.0148(7) Uani 1 1 d .
C2 C 0.2996(3) 0.5847(5) 0.4547(3) 0.0187(7) Uani 1 1 d .
H2 H 0.3593 0.5627 0.5299 0.022 Uiso 1 1 calc R
C3 C 0.2433(3) 0.7495(5) 0.4327(3) 0.0228(7) Uani 1 1 d .
H3A H 0.3059 0.8332 0.4618 0.027 Uiso 1 1 calc R
H3B H 0.1943 0.7600 0.4770 0.027 Uiso 1 1 calc R
C4 C 0.1664(3) 0.7812(5) 0.3044(3) 0.0264(8) Uani 1 1 d .
H4A H 0.1125 0.8731 0.2970 0.032 Uiso 1 1 calc R
H4B H 0.2171 0.8118 0.2647 0.032 Uiso 1 1 calc R
C5 C 0.0945(3) 0.6317(5) 0.2463(3) 0.0252(8) Uani 1 1 d .
H5A H 0.0433 0.6562 0.1640 0.030 Uiso 1 1 calc R
H5B H 0.0433 0.6011 0.2855 0.030 Uiso 1 1 calc R
C6 C 0.1769(3) 0.4906(4) 0.2529(3) 0.0174(7) Uani 1 1 d .
H6 H 0.2194 0.5231 0.2044 0.021 Uiso 1 1 calc R
C7 C 0.1129(3) 0.3311(4) 0.2007(3) 0.0156(7) Uani 1 1 d .
H7 H 0.0607 0.3525 0.1172 0.019 Uiso 1 1 calc R
C8 C 0.0367(3) 0.2558(5) 0.2554(3) 0.0150(6) Uani 1 1 d .
C9 C 0.0403(3) 0.2996(5) 0.3634(3) 0.0199(7) Uani 1 1 d .
H9 H 0.0922 0.3837 0.4065 0.024 Uiso 1 1 calc R
C10 C -0.0307(3) 0.2227(5) 0.4096(3) 0.0234(8) Uani 1 1 d .
H10 H -0.0271 0.2549 0.4831 0.028 Uiso 1 1 calc R
C11 C -0.1062(3) 0.0994(5) 0.3477(3) 0.0240(8) Uani 1 1 d .
H11 H -0.1549 0.0472 0.3786 0.029 Uiso 1 1 calc R
C12 C -0.1109(3) 0.0521(5) 0.2409(3) 0.0213(8) Uani 1 1 d .
H12 H -0.1631 -0.0322 0.1984 0.026 Uiso 1 1 calc R
C13 C -0.0391(3) 0.1282(5) 0.1956(3) 0.0178(7) Uani 1 1 d .
C14 C 0.2074(3) 0.2081(4) 0.2038(3) 0.0143(7) Uani 1 1 d .
H14 H 0.1671 0.1001 0.1851 0.017 Uiso 1 1 calc R
C15 C 0.3088(3) 0.1900(4) 0.3238(3) 0.0142(7) Uani 1 1 d .
C16 C 0.4228(3) 0.2868(4) 0.5182(3) 0.0167(7) Uani 1 1 d .
H16A H 0.4755 0.3827 0.5418 0.020 Uiso 1 1 calc R
H16B H 0.4709 0.1918 0.5168 0.020 Uiso 1 1 calc R
C17 C 0.3729(3) 0.2579(5) 0.6071(3) 0.0176(7) Uani 1 1 d .
C18 C 0.4208(3) 0.3370(5) 0.7140(3) 0.0256(8) Uani 1 1 d .
H18 H 0.4846 0.4105 0.7309 0.031 Uiso 1 1 calc R
C19 C 0.3759(4) 0.3088(6) 0.7960(3) 0.0331(9) Uani 1 1 d .
H19 H 0.4089 0.3636 0.8686 0.040 Uiso 1 1 calc R
C20 C 0.2834(4) 0.2015(5) 0.7727(3) 0.0302(9) Uani 1 1 d .
H20 H 0.2526 0.1830 0.8289 0.036 Uiso 1 1 calc R
C21 C 0.2363(3) 0.1220(5) 0.6677(3) 0.0268(8) Uani 1 1 d .
H21 H 0.1733 0.0474 0.6518 0.032 Uiso 1 1 calc R
C22 C 0.2802(3) 0.1498(5) 0.5845(3) 0.0219(8) Uani 1 1 d .
H22 H 0.2467 0.0948 0.5121 0.026 Uiso 1 1 calc R
C23 C 0.4915(4) 0.3144(9) 0.2155(6) 0.0605(15) Uani 1 1 d .
H23A H 0.4931 0.2128 0.2579 0.073 Uiso 1 1 calc R
H23B H 0.5268 0.4007 0.2742 0.073 Uiso 1 1 calc R
C24 C 0.5666(4) 0.2917(8) 0.1543(6) 0.0571(15) Uani 1 1 d .
H24A H 0.5308 0.2115 0.0923 0.086 Uiso 1 1 calc R
H24B H 0.6444 0.2531 0.2089 0.086 Uiso 1 1 calc R
H24C H 0.5753 0.3953 0.1205 0.086 Uiso 1 1 calc R
C25 C 0.2339(3) -0.0548(5) 0.0150(3) 0.0228(8) Uani 1 1 d .
H25A H 0.2091 -0.0457 -0.0699 0.027 Uiso 1 1 calc R
H25B H 0.1627 -0.0492 0.0309 0.027 Uiso 1 1 calc R
C26 C 0.2968(4) -0.2130(5) 0.0583(4) 0.0340(10) Uani 1 1 d .
H26A H 0.3665 -0.2182 0.0412 0.051 Uiso 1 1 calc R
H26B H 0.2436 -0.3032 0.0196 0.051 Uiso 1 1 calc R
H26C H 0.3212 -0.2209 0.1424 0.051 Uiso 1 1 calc R

loop_
_atom_site_aniso_label
_atom_site_aniso_U_11
_atom_site_aniso_U_22
_atom_site_aniso_U_33
_atom_site_aniso_U_23
_atom_site_aniso_U_13
_atom_site_aniso_U_12
P1 0.0184(4) 0.0149(4) 0.0214(4) 0.0033(4) 0.0107(3) 0.0010(3)
O1 0.0205(11) 0.0245(14) 0.0203(11) -0.0058(12) 0.0083(10) -0.0078(12)
O2 0.0174(11) 0.0125(12) 0.0217(11) 0.0002(10) 0.0043(9) 0.0041(10)
O3 0.0394(14) 0.0292(15) 0.0227(12) 0.0107(12) 0.0168(11) 0.0129(13)
O4 0.0274(14) 0.0232(15) 0.076(2) -0.0155(16) 0.0327(15) -0.0112(13)
O5 0.0156(11) 0.0177(13) 0.0255(12) -0.0020(11) 0.0085(9) -0.0019(11)
N1 0.0120(12) 0.0123(14) 0.0186(13) 0.0003(12) 0.0051(10) 0.0008(12)
C1 0.0131(14) 0.0111(16) 0.0209(16) 0.0015(14) 0.0079(13) 0.0000(13)
C2 0.0163(14) 0.0134(17) 0.0282(17) 0.0012(15) 0.0111(13) -0.0028(15)
C3 0.0245(16) 0.0113(16) 0.0369(19) -0.0021(18) 0.0169(14) -0.0009(15)
C4 0.0277(17) 0.0100(19) 0.043(2) 0.0039(16) 0.0159(16) 0.0041(15)
C5 0.0214(17) 0.0151(18) 0.0343(19) 0.0035(17) 0.0069(15) 0.0057(16)
C6 0.0148(15) 0.0118(17) 0.0240(17) 0.0030(14) 0.0065(13) 0.0012(14)
C7 0.0133(14) 0.0139(18) 0.0175(15) 0.0020(14) 0.0043(12) 0.0024(14)
C8 0.0105(13) 0.0130(16) 0.0200(14) 0.0029(15) 0.0050(11) 0.0021(13)
C9 0.0129(14) 0.0212(18) 0.0240(16) -0.0028(15) 0.0060(12) 0.0003(14)
C10 0.0195(15) 0.028(2) 0.0259(16) -0.0043(17) 0.0129(13) 0.0003(16)
C11 0.0181(16) 0.028(2) 0.0288(17) 0.0012(17) 0.0128(14) -0.0009(16)
C12 0.0150(15) 0.021(2) 0.0268(17) -0.0021(16) 0.0075(13) -0.0035(15)
C13 0.0128(14) 0.0195(18) 0.0183(15) -0.0003(15) 0.0038(12) 0.0021(14)
C14 0.0127(14) 0.0114(17) 0.0180(14) 0.0019(13) 0.0054(12) -0.0009(13)
C15 0.0126(14) 0.0116(16) 0.0190(15) 0.0013(13) 0.0071(12) -0.0017(13)
C16 0.0106(13) 0.0142(18) 0.0210(15) -0.0027(14) 0.0024(12) 0.0005(13)
C17 0.0164(14) 0.0131(17) 0.0182(14) 0.0023(15) 0.0021(11) 0.0045(14)
C18 0.0216(17) 0.023(2) 0.0223(17) -0.0002(16) -0.0004(14) -0.0011(16)
C19 0.041(2) 0.028(2) 0.0217(18) -0.0018(17) 0.0050(16) 0.004(2)
C20 0.040(2) 0.027(2) 0.0272(18) 0.0103(17) 0.0179(16) 0.0110(19)
C21 0.0267(18) 0.0210(19) 0.0356(19) 0.0043(17) 0.0159(16) 0.0046(16)
C22 0.0209(17) 0.0163(19) 0.0276(17) -0.0014(15) 0.0091(14) 0.0012(14)
C23 0.041(3) 0.054(4) 0.077(4) -0.012(3) 0.015(3) -0.011(3)
C24 0.040(2) 0.040(3) 0.101(4) -0.008(3) 0.039(3) -0.006(2)
C25 0.0205(16) 0.023(2) 0.0214(17) -0.0060(16) 0.0052(14) -0.0055(16)
C26 0.0307(19) 0.022(2) 0.045(2) -0.0045(19) 0.0120(17) -0.0043(17)

loop_
_geom_angle_atom_site_label_1
_geom_angle_atom_site_label_2
_geom_angle_atom_site_label_3
_geom_angle
O3 P1 O4 111.41(19)
O3 P1 O5 114.47(16)
O4 P1 O5 103.87(14)
O3 P1 C14 111.44(14)
O4 P1 C14 107.98(16)
O5 P1 C14 107.20(15)
C13 O1 H1 117(4)
C23 O4 P1 129.9(4)
C25 O5 P1 119.5(2)
C15 N1 C1 125.1(3)
C15 N1 C16 116.7(3)
C1 N1 C16 118.2(3)
C2 C1 N1 121.6(3)
C2 C1 C6 121.9(3)
N1 C1 C6 116.5(3)
C1 C2 C3 124.1(3)
C1 C2 H2 118.0
C3 C2 H2 118.0
C2 C3 C4 113.0(3)
C2 C3 H3A 109.0
C4 C3 H3A 109.0
C2 C3 H3B 109.0
C4 C3 H3B 109.0
H3A C3 H3B 107.8
C5 C4 C3 111.1(3)
C5 C4 H4A 109.4
C3 C4 H4A 109.4
C5 C4 H4B 109.4
C3 C4 H4B 109.4
H4A C4 H4B 108.0
C4 C5 C6 109.9(3)
C4 C5 H5A 109.7
C6 C5 H5A 109.7
C4 C5 H5B 109.7
C6 C5 H5B 109.7
H5A C5 H5B 108.2
C1 C6 C5 111.7(3)
C1 C6 C7 112.0(3)
C5 C6 C7 114.1(3)
C1 C6 H6 106.1
C5 C6 H6 106.1
C7 C6 H6 106.1
C8 C7 C6 117.6(3)
C8 C7 C14 109.6(3)
C6 C7 C14 107.3(2)
C8 C7 H7 107.3
C6 C7 H7 107.3
C14 C7 H7 107.3
C9 C8 C13 117.5(3)
C9 C8 C7 124.6(3)
C13 C8 C7 117.8(3)
C8 C9 C10 121.6(3)
C8 C9 H9 119.2
C10 C9 H9 119.2
C11 C10 C9 119.6(3)
C11 C10 H10 120.2
C9 C10 H10 120.2
C12 C11 C10 120.1(3)
C12 C11 H11 119.9
C10 C11 H11 119.9
C11 C12 C13 120.0(3)
C11 C12 H12 120.0
C13 C12 H12 120.0
O1 C13 C12 121.5(3)
O1 C13 C8 117.4(3)
C12 C13 C8 121.1(3)
C15 C14 C7 113.4(3)
C15 C14 P1 110.4(2)
C7 C14 P1 114.3(2)
C15 C14 H14 106.0
C7 C14 H14 106.0
P1 C14 H14 106.0
O2 C15 N1 122.9(3)
O2 C15 C14 118.8(3)
N1 C15 C14 118.3(3)
N1 C16 C17 112.6(2)
N1 C16 H16A 109.1
C17 C16 H16A 109.1
N1 C16 H16B 109.1
C17 C16 H16B 109.1
H16A C16 H16B 107.8
C22 C17 C18 118.8(3)
C22 C17 C16 120.7(3)
C18 C17 C16 120.4(3)
C19 C18 C17 120.3(4)
C19 C18 H18 119.8
C17 C18 H18 119.8
C20 C19 C18 120.5(4)
C20 C19 H19 119.8
C18 C19 H19 119.8
C21 C20 C19 119.5(4)
C21 C20 H20 120.2
C19 C20 H20 120.2
C20 C21 C22 120.5(4)
C20 C21 H21 119.7
C22 C21 H21 119.7
C17 C22 C21 120.3(3)
C17 C22 H22 119.9
C21 C22 H22 119.9
O4 C23 C24 117.1(6)
O4 C23 H23A 108.0
C24 C23 H23A 108.0
O4 C23 H23B 108.0
C24 C23 H23B 108.0
H23A C23 H23B 107.3
C23 C24 H24A 109.5
C23 C24 H24B 109.5
H24A C24 H24B 109.5
C23 C24 H24C 109.5
H24A C24 H24C 109.5
H24B C24 H24C 109.5
O5 C25 C26 108.3(3)
O5 C25 H25A 110.0
C26 C25 H25A 110.0
O5 C25 H25B 110.0
C26 C25 H25B 110.0
H25A C25 H25B 108.4
C25 C26 H26A 109.5
C25 C26 H26B 109.5
H26A C26 H26B 109.5
C25 C26 H26C 109.5
H26A C26 H26C 109.5
H26B C26 H26C 109.5

loop_
_geom_bond_atom_site_label_1
_geom_bond_atom_site_label_2
_geom_bond_distance
P1 O3 1.484(3)
P1 O4 1.563(3)
P1 O5 1.563(3)
P1 C14 1.817(3)
O1 C13 1.370(4)
O1 H1 0.86(7)
O2 C15 1.230(4)
O4 C23 1.380(6)
O5 C25 1.467(4)
N1 C15 1.356(4)
N1 C1 1.430(4)
N1 C16 1.473(4)
C1 C2 1.331(5)
C1 C6 1.520(4)
C2 C3 1.500(5)
C2 H2 0.9500
C3 C4 1.527(5)
C3 H3A 0.9900
C3 H3B 0.9900
C4 C5 1.520(5)
C4 H4A 0.9900
C4 H4B 0.9900
C5 C6 1.530(5)
C5 H5A 0.9900
C5 H5B 0.9900
C6 C7 1.536(5)
C6 H6 1.0000
C7 C8 1.521(4)
C7 C14 1.541(4)
C7 H7 1.0000
C8 C9 1.396(5)
C8 C13 1.406(5)
C9 C10 1.399(5)
C9 H9 0.9500
C10 C11 1.385(5)
C10 H10 0.9500
C11 C12 1.385(5)
C11 H11 0.9500
C12 C13 1.396(5)
C12 H12 0.9500
C14 C15 1.527(4)
C14 H14 1.0000
C16 C17 1.513(5)
C16 H16A 0.9900
C16 H16B 0.9900
C17 C22 1.391(5)
C17 C18 1.393(5)
C18 C19 1.389(6)
C18 H18 0.9500
C19 C20 1.383(6)
C19 H19 0.9500
C20 C21 1.376(6)
C20 H20 0.9500
C21 C22 1.393(5)
C21 H21 0.9500
C22 H22 0.9500
C23 C24 1.453(8)
C23 H23A 0.9900
C23 H23B 0.9900
C24 H24A 0.9800
C24 H24B 0.9800
C24 H24C 0.9800
C25 C26 1.501(6)
C25 H25A 0.9900
C25 H25B 0.9900
C26 H26A 0.9800
C26 H26B 0.9800
C26 H26C 0.9800

loop_
_geom_torsion_atom_site_label_1
_geom_torsion_atom_site_label_2
_geom_torsion_atom_site_label_3
_geom_torsion_atom_site_label_4
_geom_torsion
O3 P1 O4 C23 -151.4(5)
O5 P1 O4 C23 -27.7(5)
C14 P1 O4 C23 85.9(5)
O3 P1 O5 C25 -53.2(3)
O4 P1 O5 C25 -174.9(3)
C14 P1 O5 C25 70.9(3)
C15 N1 C1 C2 -178.1(3)
C16 N1 C1 C2 1.1(4)
C15 N1 C1 C6 0.4(4)
C16 N1 C1 C6 179.6(3)
N1 C1 C2 C3 178.3(3)
C6 C1 C2 C3 -0.1(5)
C1 C2 C3 C4 -10.8(5)
C2 C3 C4 C5 41.1(4)
C3 C4 C5 C6 -61.3(4)
C2 C1 C6 C5 -19.6(5)
N1 C1 C6 C5 161.9(3)
C2 C1 C6 C7 -149.1(3)
N1 C1 C6 C7 32.4(4)
C4 C5 C6 C1 49.4(4)
C4 C5 C6 C7 177.7(3)
C1 C6 C7 C8 66.7(4)
C5 C6 C7 C8 -61.4(4)
C1 C6 C7 C14 -57.2(3)
C5 C6 C7 C14 174.6(3)
C6 C7 C8 C9 -14.7(5)
C14 C7 C8 C9 108.1(4)
C6 C7 C8 C13 168.2(3)
C14 C7 C8 C13 -69.0(4)
C13 C8 C9 C10 -1.5(5)
C7 C8 C9 C10 -178.6(3)
C8 C9 C10 C11 0.4(5)
C9 C10 C11 C12 0.3(6)
C10 C11 C12 C13 0.3(6)
C11 C12 C13 O1 177.8(3)
C11 C12 C13 C8 -1.5(5)
C9 C8 C13 O1 -177.2(3)
C7 C8 C13 O1 0.1(4)
C9 C8 C13 C12 2.1(5)
C7 C8 C13 C12 179.4(3)
C8 C7 C14 C15 -75.9(3)
C6 C7 C14 C15 52.8(4)
C8 C7 C14 P1 156.4(2)
C6 C7 C14 P1 -74.9(3)
O3 P1 C14 C15 -160.4(2)
O4 P1 C14 C15 -37.7(3)
O5 P1 C14 C15 73.7(3)
O3 P1 C14 C7 -31.1(3)
O4 P1 C14 C7 91.6(3)
O5 P1 C14 C7 -157.1(2)
C1 N1 C15 O2 176.0(3)
C16 N1 C15 O2 -3.3(4)
C1 N1 C15 C14 -5.3(4)
C16 N1 C15 C14 175.5(3)
C7 C14 C15 O2 155.8(3)
P1 C14 C15 O2 -74.5(3)
C7 C14 C15 N1 -23.0(4)
P1 C14 C15 N1 106.7(3)
C15 N1 C16 C17 -105.6(3)
C1 N1 C16 C17 75.1(4)
N1 C16 C17 C22 46.9(5)
N1 C16 C17 C18 -134.3(3)
C22 C17 C18 C19 -0.5(5)
C16 C17 C18 C19 -179.2(4)
C17 C18 C19 C20 0.3(6)
C18 C19 C20 C21 0.3(6)
C19 C20 C21 C22 -0.6(6)
C18 C17 C22 C21 0.1(5)
C16 C17 C22 C21 178.9(3)
C20 C21 C22 C17 0.4(6)
P1 O4 C23 C24 93.6(6)
P1 O5 C25 C26 -151.5(3)
